data_2211333
loop_
_publ_author_name
'Tong-Ming Shang'
'Jian-Hua Sun'

_publ_section_title Poly[[aquasamarium(III)]-\m~4~-citrato-\k^4^<i>O</i>:<i>O</i>':<i>O</i>'':<i>O</i>''']
_journal_coeditor_code CI2207
_journal_issue 12
_journal_name_full 'Acta Crystallographica Section E'
_journal_page_first m3242
_journal_page_last m3244
_journal_paper_doi 10.1107/S1600536806045715
_journal_volume 62
_journal_year 2006
_chemical_formula_iupac '[Sm (C6 H5 O7) (H2 O)]'
_chemical_formula_moiety 'C6 H7 O8 Sm'
_chemical_formula_sum 'C6 H7 O8 Sm'
_chemical_formula_weight 357.47
_chemical_name_systematic
;
Poly[[aquasamarium(III)]-\m~4~-citrato-\k^4^O:O':O'':O''']
;
_space_group_IT_number 15
_symmetry_cell_setting monoclinic
_symmetry_space_group_name_Hall '-C 2yc'
_symmetry_space_group_name_H-M 'C 1 2/c 1'
_atom_sites_solution_hydrogens geom
_atom_sites_solution_primary direct
_atom_sites_solution_secondary difmap
_audit_creation_method SHELXL-97
_cell_angle_alpha 90.00
_cell_angle_beta 103.6820(10)
_cell_angle_gamma 90.00
_cell_formula_units_Z 8
_cell_length_a 19.2938(19)
_cell_length_b 6.1520(6)
_cell_length_c 15.6816(15)
_cell_measurement_reflns_used 1296
_cell_measurement_temperature 298(2)
_cell_measurement_theta_max 24.28
_cell_measurement_theta_min 2.16
_cell_volume 1808.5(3)
_computing_cell_refinement 'SAINT (Bruker, 2002)'
_computing_data_collection 'SMART (Bruker, 2002)'
_computing_data_reduction SAINT
_computing_molecular_graphics 'XP (Bruker, 2002)'
_computing_publication_material SHELXL97
_computing_structure_refinement 'SHELXL97 (Sheldrick, 1997)'
_computing_structure_solution 'SHELXS97 (Sheldrick, 1997)'
_diffrn_ambient_temperature 298(2)
_diffrn_measured_fraction_theta_full 1.000
_diffrn_measured_fraction_theta_max 1.000
_diffrn_measurement_device_type 'Bruker SMART APEX CCD'
_diffrn_measurement_method '\w and \f'
_diffrn_radiation_monochromator graphite
_diffrn_radiation_source 'fine-focus sealed tube'
_diffrn_radiation_type MoK\a
_diffrn_radiation_wavelength 0.71073
_diffrn_reflns_av_R_equivalents 0.1335
_diffrn_reflns_av_sigmaI/netI 0.0926
_diffrn_reflns_limit_h_max 23
_diffrn_reflns_limit_h_min -21
_diffrn_reflns_limit_k_max 6
_diffrn_reflns_limit_k_min -7
_diffrn_reflns_limit_l_max 19
_diffrn_reflns_limit_l_min -19
_diffrn_reflns_number 4745
_diffrn_reflns_theta_full 26.00
_diffrn_reflns_theta_max 26.00
_diffrn_reflns_theta_min 2.17
_diffrn_standards_number 0
_exptl_absorpt_coefficient_mu 6.517
_exptl_absorpt_correction_T_max 0.372
_exptl_absorpt_correction_T_min 0.365
_exptl_absorpt_correction_type multi-scan
_exptl_absorpt_process_details '(SADABS; Bruker,2002)'
_exptl_crystal_colour colourless
_exptl_crystal_density_diffrn 2.626
_exptl_crystal_density_method 'not measured'
_exptl_crystal_description Block
_exptl_crystal_F_000 1352
_exptl_crystal_size_max 0.16
_exptl_crystal_size_mid 0.15
_exptl_crystal_size_min 0.15
_refine_diff_density_max 1.946
_refine_diff_density_min -3.242
_refine_ls_extinction_coef 0.00159(17)
_refine_ls_extinction_expression Fc^*^=kFc[1+0.001xFc^2^\l^3^/sin(2\q)]^-1/4^
_refine_ls_extinction_method SHELXL97
_refine_ls_goodness_of_fit_ref 1.047
_refine_ls_hydrogen_treatment constr
_refine_ls_matrix_type full
_refine_ls_number_parameters 137
_refine_ls_number_reflns 1792
_refine_ls_number_restraints 0
_refine_ls_restrained_S_all 1.047
_refine_ls_R_factor_all 0.0420
_refine_ls_R_factor_gt 0.0383
_refine_ls_shift/su_max 0.001
_refine_ls_shift/su_mean 0.000
_refine_ls_structure_factor_coef Fsqd
_refine_ls_weighting_details 'calc w=1/[\s^2^(Fo^2^)+(0.0428P)^2^] where P=(Fo^2^+2Fc^2^)/3'
_refine_ls_weighting_scheme calc
_refine_ls_wR_factor_gt 0.0925
_refine_ls_wR_factor_ref 0.0944
_reflns_number_gt 1597
_reflns_number_total 1792
_reflns_threshold_expression I>2\s(I)
_cod_data_source_file ci2207.cif
_cod_data_source_block I
_cod_depositor_comments
;
The following automatic conversions were performed:
'_symmetry_cell_setting' value 'Monoclinic' changed to 'monoclinic'
according to '/home/saulius/struct/CIF-dictionaries/cif_core.dic'
dictionary named 'cif_core.dic' version 2.4.1 from 2010-06-29.

Automatic conversion script
Id: cif_fix_enum 1527 2010-12-29 10:47:43Z saulius 

The following automatic conversions were performed:

'_symmetry_cell_setting' value 'Monoclinic' changed to 'monoclinic'
according to /home/saulius/struct/CIF-dictionaries/cif_core.dic
dictionary named 'cif_core.dic' version 2.4.1 from 2010-06-29.

Automatic conversion script
Id: cif_fix_values 1715 2011-07-08 13:25:40Z adriana 
;
_cod_original_sg_symbol_Hall '-c 2yc'
_cod_original_sg_symbol_H-M 'C 2/c'
_cod_database_code 2211333
_cod_database_fobs_code 2211333

loop_
_symmetry_equiv_pos_as_xyz
'x, y, z'
'-x, y, -z+1/2'
'x+1/2, y+1/2, z'
'-x+1/2, y+1/2, -z+1/2'
'-x, -y, -z'
'x, -y, z-1/2'
'-x+1/2, -y+1/2, -z'
'x+1/2, -y+1/2, z-1/2'

loop_
_atom_site_type_symbol
_atom_site_label
_atom_site_fract_x
_atom_site_fract_y
_atom_site_fract_z
_atom_site_U_iso_or_equiv
_atom_site_adp_type
_atom_site_calc_flag
_atom_site_refinement_flags
_atom_site_occupancy
Sm Sm1 0.592754(15) 0.94039(4) 0.702772(18) 0.01228(17) Uani d . 1
O O1 0.4959(2) 0.7616(6) 0.9323(3) 0.0201(9) Uani d . 1
O O2 0.5403(2) 0.8781(7) 0.8259(3) 0.0219(9) Uani d . 1
O O3 0.8380(3) 0.3228(8) 0.9033(3) 0.0406(13) Uani d . 1
O O4 0.7865(3) 0.5608(7) 0.8063(3) 0.0297(12) Uani d . 1
O O5 0.6167(3) 0.2551(6) 0.7966(3) 0.0219(10) Uani d . 1
O O6 0.5948(3) 0.5571(6) 0.7191(3) 0.0268(13) Uani d . 1
O O7 0.6819(2) 0.7953(6) 0.8373(3) 0.0165(8) Uani d . 1
H H7 0.7171 0.7761 0.8173 0.025 Uiso d R 1
O O8 0.5500(3) 1.2353(6) 0.6070(3) 0.0316(12) Uani d . 1
H H8A 0.5592 1.3486 0.6350 0.047 Uiso d R 1
H H8B 0.5310 1.2490 0.5547 0.047 Uiso d R 1
C C1 0.5461(3) 0.7642(8) 0.8944(3) 0.0126(11) Uani d . 1
C C2 0.6128(3) 0.6354(10) 0.9303(4) 0.0181(12) Uani d . 1
H H5A 0.5988 0.4969 0.9506 0.022 Uiso calc R 1
H H5B 0.6403 0.7118 0.9812 0.022 Uiso calc R 1
C C3 0.6623(3) 0.5890(8) 0.8685(4) 0.0129(12) Uani d . 1
C C4 0.7268(3) 0.4638(9) 0.9176(4) 0.0181(13) Uani d . 1
H H3A 0.7442 0.5319 0.9744 0.022 Uiso calc R 1
H H3B 0.7116 0.3178 0.9279 0.022 Uiso calc R 1
C C5 0.7878(3) 0.4469(8) 0.8736(4) 0.0184(13) Uani d . 1
C C6 0.6219(3) 0.4549(8) 0.7879(4) 0.0144(12) Uani d . 1

loop_
_atom_site_aniso_label
_atom_site_aniso_U_11
_atom_site_aniso_U_22
_atom_site_aniso_U_33
_atom_site_aniso_U_12
_atom_site_aniso_U_13
_atom_site_aniso_U_23
Sm1 0.0112(2) 0.0110(2) 0.0155(2) -0.00173(9) 0.00466(15) 0.00042(10)
O1 0.015(2) 0.029(2) 0.019(2) 0.0059(17) 0.0085(18) 0.0036(18)
O2 0.018(2) 0.029(2) 0.021(2) 0.0068(19) 0.0093(19) 0.0094(19)
O3 0.030(3) 0.045(3) 0.054(3) 0.021(2) 0.023(3) 0.028(3)
O4 0.022(3) 0.039(3) 0.033(3) 0.0158(19) 0.016(2) 0.015(2)
O5 0.031(2) 0.0127(19) 0.021(2) -0.0026(18) 0.0045(19) -0.0011(16)
O6 0.041(4) 0.015(2) 0.019(2) -0.0025(17) -0.006(2) 0.0002(16)
O7 0.012(2) 0.0159(18) 0.022(2) 0.0008(16) 0.0063(17) 0.0046(17)
O8 0.055(3) 0.016(2) 0.017(2) -0.004(2) -0.005(2) 0.0022(17)
C1 0.012(3) 0.012(2) 0.013(2) -0.003(2) 0.002(2) -0.008(2)
C2 0.014(3) 0.025(3) 0.017(3) 0.007(3) 0.007(2) 0.001(2)
C3 0.016(3) 0.011(2) 0.014(3) -0.001(2) 0.007(2) 0.003(2)
C4 0.011(3) 0.024(3) 0.020(3) 0.005(2) 0.005(3) 0.006(2)
C5 0.010(3) 0.020(3) 0.027(3) 0.002(2) 0.008(3) 0.000(2)
C6 0.013(3) 0.012(3) 0.019(3) 0.002(2) 0.005(2) 0.000(2)

loop_
_atom_type_symbol
_atom_type_description
_atom_type_scat_dispersion_real
_atom_type_scat_dispersion_imag
_atom_type_scat_source
C C 0.0033 0.0016 'International Tables Vol C Tables 4.2.6.8 and 6.1.1.4'
H H 0.0000 0.0000 'International Tables Vol C Tables 4.2.6.8 and 6.1.1.4'
O O 0.0106 0.0060 'International Tables Vol C Tables 4.2.6.8 and 6.1.1.4'
Sm Sm -0.1638 3.4418 'International Tables Vol C Tables 4.2.6.8 and 6.1.1.4'

loop_
_geom_angle_atom_site_label_1
_geom_angle_atom_site_label_2
_geom_angle_atom_site_label_3
_geom_angle_site_symmetry_1
_geom_angle_site_symmetry_3
_geom_angle
_geom_angle_publ_flag
O6 Sm1 O8 . . 145.32(15) yes
O6 Sm1 O5 . 1_565 137.52(15) yes
O8 Sm1 O5 . 1_565 76.10(15) yes
O6 Sm1 O2 . . 75.85(16) yes
O8 Sm1 O2 . . 118.60(16) yes
O5 Sm1 O2 1_565 . 72.24(15) yes
O6 Sm1 O3 . 4_656 77.51(17) yes
O8 Sm1 O3 . 4_656 87.71(19) yes
O5 Sm1 O3 1_565 4_656 126.10(16) yes
O2 Sm1 O3 . 4_656 152.44(17) yes
O6 Sm1 O4 . 4_656 108.11(16) yes
O8 Sm1 O4 . 4_656 85.76(17) yes
O5 Sm1 O4 1_565 4_656 75.40(15) yes
O2 Sm1 O4 . 4_656 132.09(16) yes
O3 Sm1 O4 4_656 4_656 52.06(15) yes
O6 Sm1 O2 . 2_656 81.91(15) yes
O8 Sm1 O2 . 2_656 79.47(16) yes
O5 Sm1 O2 1_565 2_656 105.68(15) yes
O2 Sm1 O2 . 2_656 61.20(17) yes
O3 Sm1 O2 4_656 2_656 121.53(15) yes
O4 Sm1 O2 4_656 2_656 164.34(15) yes
O6 Sm1 O7 . . 64.62(13) yes
O8 Sm1 O7 . . 148.94(14) yes
O5 Sm1 O7 1_565 . 77.39(13) yes
O2 Sm1 O7 . . 67.08(14) yes
O3 Sm1 O7 4_656 . 95.04(16) yes
O4 Sm1 O7 4_656 . 72.09(15) yes
O2 Sm1 O7 2_656 . 123.55(14) yes
O6 Sm1 O1 . 2_656 70.24(14) yes
O8 Sm1 O1 . 2_656 75.39(13) yes
O5 Sm1 O1 1_565 2_656 145.34(14) yes
O2 Sm1 O1 . 2_656 105.22(14) yes
O3 Sm1 O1 4_656 2_656 71.81(14) yes
O4 Sm1 O1 4_656 2_656 121.32(14) yes
O2 Sm1 O1 2_656 2_656 49.72(13) yes
O7 Sm1 O1 . 2_656 134.75(13) yes
O6 Sm1 C5 . 4_656 93.71(16) ?
O8 Sm1 C5 . 4_656 85.27(18) ?
O5 Sm1 C5 1_565 4_656 100.88(16) ?
O2 Sm1 C5 . 4_656 151.15(17) ?
O3 Sm1 C5 4_656 4_656 25.74(16) ?
O4 Sm1 C5 4_656 4_656 26.37(15) ?
O2 Sm1 C5 2_656 4_656 144.97(16) ?
O7 Sm1 C5 . 4_656 84.11(16) ?
O1 Sm1 C5 2_656 4_656 96.00(16) ?
O6 Sm1 C1 . 2_656 71.41(14) ?
O8 Sm1 C1 . 2_656 79.49(15) ?
O5 Sm1 C1 1_565 2_656 128.94(15) ?
O2 Sm1 C1 . 2_656 81.60(15) ?
O3 Sm1 C1 4_656 2_656 96.55(15) ?
O4 Sm1 C1 4_656 2_656 145.99(16) ?
O2 Sm1 C1 2_656 2_656 25.13(14) ?
O7 Sm1 C1 . 2_656 130.57(13) ?
O1 Sm1 C1 2_656 2_656 25.02(14) ?
C5 Sm1 C1 4_656 2_656 121.02(16) ?
C1 O1 Sm1 . 2_656 92.4(3) ?
C1 O2 Sm1 . . 142.9(4) ?
C1 O2 Sm1 . 2_656 96.7(3) ?
Sm1 O2 Sm1 . 2_656 115.70(16) ?
C5 O3 Sm1 . 4_646 93.8(4) ?
C5 O4 Sm1 . 4_646 92.8(4) ?
C6 O5 Sm1 . 1_545 137.4(4) ?
C6 O6 Sm1 . . 125.8(4) ?
C3 O7 Sm1 . . 114.2(3) ?
C3 O7 H7 . . 108.0 ?
Sm1 O7 H7 . . 101.1 ?
Sm1 O8 H8A . . 108.2 ?
Sm1 O8 H8B . . 135.8 ?
H8A O8 H8B . . 115.9 ?
O1 C1 O2 . . 119.1(5) ?
O1 C1 C2 . . 120.4(5) ?
O2 C1 C2 . . 120.4(5) ?
O1 C1 Sm1 . 2_656 62.6(3) ?
O2 C1 Sm1 . 2_656 58.1(3) ?
C2 C1 Sm1 . 2_656 167.8(4) ?
C1 C2 C3 . . 117.8(5) ?
C1 C2 H5A . . 107.9 ?
C3 C2 H5A . . 107.9 ?
C1 C2 H5B . . 107.9 ?
C3 C2 H5B . . 107.9 ?
H5A C2 H5B . . 107.2 ?
O7 C3 C4 . . 111.8(5) ?
O7 C3 C2 . . 107.6(4) ?
C4 C3 C2 . . 109.4(5) ?
O7 C3 C6 . . 108.2(4) ?
C4 C3 C6 . . 109.7(5) ?
C2 C3 C6 . . 110.1(5) ?
C5 C4 C3 . . 116.2(5) ?
C5 C4 H3A . . 108.2 ?
C3 C4 H3A . . 108.2 ?
C5 C4 H3B . . 108.2 ?
C3 C4 H3B . . 108.2 ?
H3A C4 H3B . . 107.4 ?
O3 C5 O4 . . 121.1(6) ?
O3 C5 C4 . . 119.9(6) ?
O4 C5 C4 . . 118.9(5) ?
O3 C5 Sm1 . 4_646 60.5(3) ?
O4 C5 Sm1 . 4_646 60.8(3) ?
C4 C5 Sm1 . 4_646 176.0(4) ?
O5 C6 O6 . . 124.3(6) ?
O5 C6 C3 . . 118.3(5) ?
O6 C6 C3 . . 117.4(4) ?

loop_
_geom_bond_atom_site_label_1
_geom_bond_atom_site_label_2
_geom_bond_site_symmetry_2
_geom_bond_distance
_geom_bond_publ_flag
Sm1 O6 . 2.371(4) yes
Sm1 O8 . 2.375(4) yes
Sm1 O5 1_565 2.409(4) yes
Sm1 O2 . 2.413(4) yes
Sm1 O3 4_656 2.476(5) yes
Sm1 O4 4_656 2.481(5) yes
Sm1 O2 2_656 2.529(4) yes
Sm1 O7 . 2.547(4) yes
Sm1 O1 2_656 2.628(4) yes
Sm1 C5 4_656 2.838(6) ?
Sm1 C1 2_656 2.957(5) ?
O1 C1 . 1.252(7) ?
O1 Sm1 2_656 2.628(4) ?
O2 C1 . 1.265(7) ?
O2 Sm1 2_656 2.529(4) ?
O3 C5 . 1.235(7) ?
O3 Sm1 4_646 2.476(5) ?
O4 C5 . 1.262(7) ?
O4 Sm1 4_646 2.481(5) ?
O5 C6 . 1.243(6) ?
O5 Sm1 1_545 2.409(4) ?
O6 C6 . 1.251(7) ?
O7 C3 . 1.442(6) ?
O7 H7 . 0.82 ?
O8 H8A . 0.82 ?
O8 H8B . 0.82 ?
C1 C2 . 1.502(7) ?
C1 Sm1 2_656 2.957(5) ?
C2 C3 . 1.541(8) ?
C2 H5A . 0.97 ?
C2 H5B . 0.97 ?
C3 C4 . 1.510(8) ?
C3 C6 . 1.555(8) ?
C4 C5 . 1.502(8) ?
C4 H3A . 0.97 ?
C4 H3B . 0.97 ?
C5 Sm1 4_646 2.838(6) ?

loop_
_geom_hbond_atom_site_label_D
_geom_hbond_atom_site_label_H
_geom_hbond_atom_site_label_A
_geom_hbond_site_symmetry_A
_geom_hbond_distance_DH
_geom_hbond_distance_HA
_geom_hbond_distance_DA
_geom_hbond_angle_DHA
O8 H8B O1 6_575 0.82 1.88 2.692(6) 170
O8 H8A O6 1_565 0.82 1.85 2.652(6) 165
O7 H7 O4 . 0.82 1.92 2.618(6) 142

loop_
_geom_torsion_atom_site_label_1
_geom_torsion_atom_site_label_2
_geom_torsion_atom_site_label_3
_geom_torsion_atom_site_label_4
_geom_torsion_site_symmetry_1
_geom_torsion_site_symmetry_4
_geom_torsion
O6 Sm1 O2 C1 . . 40.7(6)
O8 Sm1 O2 C1 . . -173.3(6)
O5 Sm1 O2 C1 1_565 . -110.9(6)
O3 Sm1 O2 C1 4_656 . 25.5(8)
O4 Sm1 O2 C1 4_656 . -61.1(6)
O2 Sm1 O2 C1 2_656 . 129.1(6)
O7 Sm1 O2 C1 . . -27.4(6)
O1 Sm1 O2 C1 2_656 . 105.2(6)
C5 Sm1 O2 C1 4_656 . -30.7(8)
C1 Sm1 O2 C1 2_656 . 113.5(7)
O6 Sm1 O2 Sm1 . 2_656 -107.8(2)
O8 Sm1 O2 Sm1 . 2_656 38.2(2)
O5 Sm1 O2 Sm1 1_565 2_656 100.68(19)
O3 Sm1 O2 Sm1 4_656 2_656 -123.0(3)
O4 Sm1 O2 Sm1 4_656 2_656 150.46(17)
O2 Sm1 O2 Sm1 2_656 2_656 -19.3(2)
O7 Sm1 O2 Sm1 . 2_656 -175.8(2)
O1 Sm1 O2 Sm1 2_656 2_656 -43.2(2)
C5 Sm1 O2 Sm1 4_656 2_656 -179.1(2)
C1 Sm1 O2 Sm1 2_656 2_656 -34.91(17)
O8 Sm1 O6 C6 . . -174.6(5)
O5 Sm1 O6 C6 1_565 . -12.2(7)
O2 Sm1 O6 C6 . . -54.3(5)
O3 Sm1 O6 C6 4_656 . 118.5(5)
O4 Sm1 O6 C6 4_656 . 75.8(5)
O2 Sm1 O6 C6 2_656 . -116.6(5)
O7 Sm1 O6 C6 . . 16.7(5)
O1 Sm1 O6 C6 2_656 . -166.6(6)
C5 Sm1 O6 C6 4_656 . 98.4(5)
C1 Sm1 O6 C6 2_656 . -140.1(6)
O6 Sm1 O7 C3 . . -26.6(3)
O8 Sm1 O7 C3 . . 165.8(4)
O5 Sm1 O7 C3 1_565 . 133.9(3)
O2 Sm1 O7 C3 . . 58.1(3)
O3 Sm1 O7 C3 4_656 . -100.2(3)
O4 Sm1 O7 C3 4_656 . -147.6(3)
O2 Sm1 O7 C3 2_656 . 33.3(4)
O1 Sm1 O7 C3 2_656 . -30.9(4)
C5 Sm1 O7 C3 4_656 . -123.6(3)
C1 Sm1 O7 C3 2_656 . 2.9(4)
Sm1 O1 C1 O2 2_656 . 14.1(5)
Sm1 O1 C1 C2 2_656 . -166.5(4)
Sm1 O2 C1 O1 . . -166.4(4)
Sm1 O2 C1 O1 2_656 . -14.7(5)
Sm1 O2 C1 C2 . . 14.2(9)
Sm1 O2 C1 C2 2_656 . 165.9(4)
Sm1 O2 C1 Sm1 . 2_656 -151.7(6)
O1 C1 C2 C3 . . 162.2(5)
O2 C1 C2 C3 . . -18.4(8)
Sm1 C1 C2 C3 2_656 . 61(2)
Sm1 O7 C3 C4 . . 154.2(4)
Sm1 O7 C3 C2 . . -85.7(4)
Sm1 O7 C3 C6 . . 33.2(5)
C1 C2 C3 O7 . . 56.8(6)
C1 C2 C3 C4 . . 178.4(5)
C1 C2 C3 C6 . . -60.9(6)
O7 C3 C4 C5 . . -48.2(7)
C2 C3 C4 C5 . . -167.2(5)
C6 C3 C4 C5 . . 71.9(6)
Sm1 O3 C5 O4 4_646 . 4.6(7)
Sm1 O3 C5 C4 4_646 . -175.5(5)
Sm1 O4 C5 O3 4_646 . -4.6(7)
Sm1 O4 C5 C4 4_646 . 175.5(5)
C3 C4 C5 O3 . . -169.9(6)
C3 C4 C5 O4 . . 10.0(8)
Sm1 O5 C6 O6 1_545 . 22.2(11)
Sm1 O5 C6 C3 1_545 . -160.1(4)
Sm1 O6 C6 O5 . . 173.3(5)
Sm1 O6 C6 C3 . . -4.3(8)
O7 C3 C6 O5 . . 161.6(5)
C4 C3 C6 O5 . . 39.3(8)
C2 C3 C6 O5 . . -81.2(7)
O7 C3 C6 O6 . . -20.6(7)
C4 C3 C6 O6 . . -142.9(6)
C2 C3 C6 O6 . . 96.7(6)
